data_7703836
loop_
_publ_author_name
'Azpeitia, S.'
'Mart\'inez-Mart\'inez, A J'
'Garralda, M. A.'
'Weller, A. S.'
'Huertos, M. A.'

_publ_section_title
;
 Si-C(sp<sup>3</sup>) bond activation through oxidative addition at a
 Rh(i) centre.
;
_journal_issue 17
_journal_name_full 'Dalton transactions (Cambridge, England : 2003)'
_journal_page_first 5416
_journal_page_last 5419
_journal_paper_doi 10.1039/d0dt00725k
_journal_volume 49
_journal_year 2020
_chemical_formula_moiety 'C16 H20 S2 Si'
_chemical_formula_sum 'C16 H20 S2 Si'
_chemical_formula_weight 304.53
_space_group_crystal_system monoclinic
_space_group_IT_number 14
_space_group_name_Hall '-P 2yn'
_space_group_name_H-M_alt 'P 1 21/n 1'
_atom_sites_solution_hydrogens geom
_audit_creation_method SHELXL-2018/3
_audit_update_record
;
2019-12-04 deposited with the CCDC.	2020-03-23 downloaded from the CCDC.
;
_cell_angle_alpha 90
_cell_angle_beta 99.3070(10)
_cell_angle_gamma 90
_cell_formula_units_Z 4
_cell_length_a 8.55760(10)
_cell_length_b 14.09020(10)
_cell_length_c 13.42620(10)
_cell_measurement_reflns_used 23530
_cell_measurement_temperature 150.00(10)
_cell_measurement_theta_max 76.1100
_cell_measurement_theta_min 4.5460
_cell_volume 1597.60(3)
_computing_cell_refinement 'CrysAlisPro 1.171.38.43b (Rigaku OD, 2015)'
_computing_data_collection 'CrysAlisPro 1.171.38.43b (Rigaku OD, 2015)'
_computing_data_reduction 'CrysAlisPro 1.171.38.43b (Rigaku OD, 2015)'
_computing_molecular_graphics 'Olex2 (Dolomanov et al., 2009)'
_computing_publication_material 'Olex2 (Dolomanov et al., 2009)'
_computing_structure_refinement 'ShelXL (Sheldrick, 2015)'
_computing_structure_solution 'ShelXT (Sheldrick, 2015)'
_diffrn_ambient_temperature 150(2)
_diffrn_detector_area_resol_mean 10.4102
_diffrn_detector_type Atlas
_diffrn_measured_fraction_theta_full 1.000
_diffrn_measured_fraction_theta_max 0.995
_diffrn_measurement_details
;
List of Runs (angles in degrees, time in seconds):

  # Type    Start    End  Width  t~exp~   \w     \q     \k     \f   Frames
#--------------------------------------------------------------------------
  1  \w    -44.00   1.00   1.00    1.00    --  -42.66  38.00  90.00   45
  2  \w     -7.00  28.00   1.00    1.00    --  -42.66  38.00  30.00   35
  3  \w   -113.00 -16.00   1.00    1.00    --  -42.66 -77.00 -30.00   97
  4  \w    -75.00 -38.00   1.00    1.00    --  -42.66-178.00 -30.00   37
  5  \w   -115.00 -90.00   1.00    1.00    --  -42.66-178.00 -30.00   25
  6  \w     43.00  69.00   1.00    1.50    --  111.00 -30.00 150.00   26
  7  \w     42.00  80.00   1.00    1.50    --  111.00 -45.00 120.00   38
  8  \w     45.00  95.00   1.00    1.50    --  111.00 -45.00 150.00   50
  9  \w     60.00  87.00   1.00    1.50    --  111.00 -45.00  60.00   27
 10  \w     61.00  91.00   1.00    1.50    --  111.00 -30.00   0.00   30
 11  \w    100.00 126.00   1.00    1.50    --  111.00 -61.00 -30.00   26
 12  \w     71.00  98.00   1.00    1.50    --  111.00 -45.00-120.00   27
 13  \w     65.00  91.00   1.00    1.50    --  111.00 -77.00 -60.00   26
 14  \w     69.00  99.00   1.00    1.50    --  111.00 -61.00 -30.00   30
 15  \w     59.00  85.00   1.00    1.50    --  111.00 -30.00-120.00   26
 16  \w     42.00  71.00   1.00    1.50    --  111.00 -30.00-180.00   29
 17  \w     41.00  80.00   1.00    1.50    --  111.00 -45.00   0.00   39
 18  \w     39.00 108.00   1.00    1.50    --  111.00 -95.00   0.00   69
 19  \w     88.00 171.00   1.00    1.50    --  111.00  45.00  30.00   83
 20  \w    137.00 178.00   1.00    1.50    --  111.00 106.00  53.00   41
 21  \w     97.00 139.00   1.00    1.50    --  111.00 125.00  30.00   42
 22  \w    -47.00  25.00   1.00    1.00    --  -42.66  38.00   0.00   72
 23  \w     58.00 128.00   1.00    1.00    --   42.66 178.00-120.00   70
 24  \w     34.00  64.00   1.00    1.00    --   42.66 -19.00 -90.00   30
 25  \w      2.00  40.00   1.00    1.00    --   42.66 -99.00-180.00   38
 26  \w    -36.00  -7.00   1.00    1.00    --   42.66 -19.00 -90.00   29
 27  \w     96.00 121.00   1.00    1.50    --  111.00-125.00 -60.00   25
 28  \w     60.00  92.00   1.00    1.50    --  111.00-125.00 -60.00   32
 29  \w     41.00  66.00   1.00    1.50    --  111.00-125.00 150.00   25
 30  \w    106.00 132.00   1.00    1.50    --  111.00 125.00  60.00   26
 31  \w     63.00 107.00   1.00    1.50    --  111.00 -95.00 150.00   44
 32  \w     80.00 151.00   1.00    1.50    --  111.00  77.00-180.00   71
 33  \w     92.00 178.00   1.00    1.50    --  111.00  45.00 120.00   86
 34  \w     77.00 110.00   1.00    1.50    --  111.00-125.00 -90.00   33
 35  \w     43.00  89.00   1.00    1.50    --  111.00 -30.00 -60.00   46
 36  \w     71.00 121.00   1.00    1.50    --  111.00-125.00  60.00   50
 37  \w     81.00 120.00   1.00    1.50    --  111.00-125.00 150.00   39
 38  \w     57.00  89.00   1.00    1.50    --  111.00 -95.00 -90.00   32
 39  \w    145.00 171.00   1.00    1.50    --  111.00 125.00-150.00   26
 40  \w    110.00 157.00   1.00    1.50    --  111.00  45.00 150.00   47
 41  \w     38.00  63.00   1.00    1.50    --  111.00 -30.00   0.00   25
 42  \w    100.00 126.00   1.00    1.50    --  111.00   0.00 -30.00   26
 43  \w     23.00  97.00   1.00    1.00    --   42.66  38.00 -90.00   74
 44  \w    101.00 127.00   1.00    1.00    --   42.66 178.00 -60.00   26
 45  \w     54.00  80.00   1.00    1.50    --  111.00 -45.00  90.00   26
 46  \w    122.00 148.00   1.00    1.50    --  111.00  45.00   0.00   26
 47  \w     71.00  96.00   1.00    1.50    --  111.00  15.00-120.00   25
 48  \w    139.00 165.00   1.00    1.50    --  111.00  15.00-120.00   26
 49  \w    153.00 178.00   1.00    1.50    --  111.00 125.00 -60.00   25
 50  \w      7.00  32.00   1.00    1.00    --   42.00  87.00  16.88   25
 51  \w      7.00  33.00   1.00    1.00    --   42.00  87.00 -38.11   26
 52  \w   -115.00 -86.00   1.00    1.00    --  -42.66 -38.00  90.00   29
 53  \w    -64.00 -23.00   1.00    1.00    --  -42.66 -38.00  90.00   41
 54  \w     16.00  58.00   1.00    1.00    --   42.66  57.00  90.00   42
 55  \w     60.00 127.00   1.00    1.00    --   42.66 178.00  30.00   67
 56  \w     15.00  44.00   1.00    1.00    --   46.00  78.00 173.50   29
 57  \w     19.00  44.00   1.00    1.00    --   46.00  62.00 -70.11   25
 58  \w     17.00  42.00   1.00    1.00    --   50.00  82.00-119.37   25
 59  \w     22.00  47.00   1.00    1.00    --   54.00  78.00 145.12   25
 60  \w     22.00  47.00   1.00    1.00    --   54.00  78.00  -4.27   25
 61  \w     28.00  54.00   1.00    1.00    --   58.00  76.00  37.62   26
 62  \w     27.00  53.00   1.00    1.00    --   58.00  74.00  98.95   26
 63  \w     32.00  65.00   1.00    1.00    --   62.00  77.00 -72.00   33
 64  \w     33.00  59.00   1.00    1.00    --   62.00  76.00  42.28   26
 65  \w     32.00  57.00   1.00    1.00    --   62.00  75.00-128.99   25
 66  \w     31.00  57.00   1.00    1.00    --   62.00  77.00-164.09   26
 67  \w     39.00  65.00   1.00    1.00    --   70.00  76.00  55.20   26
 68  \w     39.00  65.00   1.00    1.00    --   70.00  76.00 118.49   26
 69  \w     43.00  69.00   1.00    1.00    --   74.00  76.00 -33.87   26
 70  \w     43.00  69.00   1.00    1.00    --   74.00  77.00-119.31   26
 71  \w     43.00  78.00   1.00    1.00    --   74.00  76.00-176.06   35
 72  \w     43.00  70.00   1.00    1.00    --   74.00  77.00 147.28   27
 73  \w     47.00  72.00   1.00    1.50    --   78.00  76.00 129.10   25
 74  \w     54.00  89.00   1.00    1.50    --   82.00  63.00 -86.21   35
 75  \w     58.00  84.00   1.00    1.50    --   86.00  62.00 -43.62   26
 76  \w     57.00 100.00   1.00    1.50    --   86.00  67.00  -7.93   43
 77  \w     58.00  87.00   1.00    1.50    --   86.00  66.00  68.08   29
 78  \w    105.00 142.00   1.00    1.50    --   86.00  67.00  -7.93   37
 79  \w     61.00  87.00   1.00    1.50    --   90.00  66.00  87.53   26
 80  \w     62.00  89.00   1.00    1.50    --   90.00  72.00 146.37   27
 81  \w     68.00  94.00   1.00    1.50    --   98.00  72.00-144.31   26
 82  \w     72.00 134.00   1.00    1.50    --  102.00  73.00  13.02   62
 83  \w     80.00 166.00   1.00    1.50    --  111.00  77.00 -90.00   86
 84  \w     80.00 108.00   1.00    1.50    --  111.00  77.00  90.00   28
 85  \w    127.00 153.00   1.00    1.50    --  111.00  77.00 150.00   26
 86  \w     80.00 143.00   1.00    1.50    --  111.00  77.00-120.00   63
 87  \w     80.00 106.00   1.00    1.50    --  111.00  77.00 150.00   26
 88  \w    122.00 147.00   1.00    1.50    --  111.00  61.00-120.00   25
 89  \w     80.00 106.00   1.00    1.50    --  111.00  77.00   0.00   26
 90  \w     85.00 119.00   1.00    1.50    --  111.00  61.00-120.00   34
 91  \w    114.00 140.00   1.00    1.50    --  111.00  61.00-150.00   26
 92  \w     83.00 110.00   1.00    1.50    --  111.00  61.00-150.00   27
 93  \w     80.00 111.00   1.00    1.50    --  111.00  77.00  60.00   31
 94  \w     85.00 115.00   1.00    1.50    --  111.00  61.00  90.00   30
 95  \w     87.00 138.00   1.00    1.50    --  111.00  61.00 -60.00   51
 96  \w    133.00 159.00   1.00    1.50    --  111.00  61.00-180.00   26
 97  \w     84.00 109.00   1.00    1.50    --  111.00  61.00-180.00   25
 98  \w     81.00 163.00   1.00    1.50    --  111.00  74.00 -39.56   82
 99  \w     80.00 134.00   1.00    1.50    --  111.00  77.00  30.00   54
100  \w     81.00 107.00   1.00    1.50    --  111.00  77.00 120.00   26
101  \w     80.00 112.00   1.00    1.50    --  111.00  77.00-150.00   32
102  \w    139.00 166.00   1.00    1.50    --  111.00  61.00   0.00   27
103  \w     84.00 109.00   1.00    1.50    --  111.00  61.00   0.00   25
104  \w    113.00 158.00   1.00    1.50    --  111.00  77.00 -60.00   45
105  \w     80.00 107.00   1.00    1.50    --  111.00  77.00 -60.00   27
;
_diffrn_measurement_device 'four-circle diffractometer'
_diffrn_measurement_device_type 'SuperNova, Dual, Cu at zero, Atlas'
_diffrn_measurement_method '\w scans'
_diffrn_radiation_type CuK\a
_diffrn_radiation_wavelength 1.54184
_diffrn_reflns_av_R_equivalents 0.0290
_diffrn_reflns_av_unetI/netI 0.0109
_diffrn_reflns_Laue_measured_fraction_full 1.000
_diffrn_reflns_Laue_measured_fraction_max 0.995
_diffrn_reflns_limit_h_max 10
_diffrn_reflns_limit_h_min -10
_diffrn_reflns_limit_k_max 17
_diffrn_reflns_limit_k_min -17
_diffrn_reflns_limit_l_max 16
_diffrn_reflns_limit_l_min -16
_diffrn_reflns_number 38522
_diffrn_reflns_point_group_measured_fraction_full 1.000
_diffrn_reflns_point_group_measured_fraction_max 0.995
_diffrn_reflns_theta_full 67.684
_diffrn_reflns_theta_max 76.207
_diffrn_reflns_theta_min 4.581
_exptl_absorpt_coefficient_mu 3.596
_exptl_absorpt_correction_T_max 1.00000
_exptl_absorpt_correction_T_min 0.60368
_exptl_absorpt_correction_type multi-scan
_exptl_absorpt_process_details
;
CrysAlisPro 1.171.38.43b (Rigaku Oxford Diffraction, 2015)
Empirical absorption correction using spherical harmonics,
 implemented in SCALE3 ABSPACK scaling algorithm.
;
_exptl_crystal_colour colourless
_exptl_crystal_colour_primary colourless
_exptl_crystal_density_diffrn 1.266
_exptl_crystal_description block
_exptl_crystal_F_000 648
_exptl_crystal_size_max 0.28
_exptl_crystal_size_mid 0.26
_exptl_crystal_size_min 0.24
_refine_diff_density_max 0.278
_refine_diff_density_min -0.272
_refine_diff_density_rms 0.050
_refine_ls_extinction_method none
_refine_ls_goodness_of_fit_ref 1.044
_refine_ls_hydrogen_treatment constr
_refine_ls_matrix_type full
_refine_ls_number_parameters 176
_refine_ls_number_reflns 3336
_refine_ls_number_restraints 0
_refine_ls_restrained_S_all 1.044
_refine_ls_R_factor_all 0.0257
_refine_ls_R_factor_gt 0.0243
_refine_ls_shift/su_max 0.001
_refine_ls_shift/su_mean 0.000
_refine_ls_structure_factor_coef Fsqd
_refine_ls_weighting_details 'w=1/[\s^2^(Fo^2^)+(0.0325P)^2^+0.6233P] where P=(Fo^2^+2Fc^2^)/3'
_refine_ls_weighting_scheme calc
_refine_ls_wR_factor_gt 0.0625
_refine_ls_wR_factor_ref 0.0636
_reflns_Friedel_coverage 0.000
_reflns_number_gt 3162
_reflns_number_total 3336
_reflns_threshold_expression 'I > 2\s(I)'
_cod_data_source_file d0dt00725k2.cif
_cod_data_source_block 156amm18
_cod_depositor_comments 'Adding full bibliography for 7703836--7703839.cif.'
_cod_database_code 7703836
_shelx_shelxl_version_number 2018/3
_shelx_space_group_comment
;
The symmetry employed for this shelxl refinement is uniquely defined
by the following loop, which should always be used as a source of
symmetry information in preference to the above space-group names.
They are only intended as comments.
;
_shelx_estimated_absorpt_t_max 0.479
_shelx_estimated_absorpt_t_min 0.433
_olex2_refinement_description
;
1. Fixed Uiso
 At 1.2 times of:
  All C(H) groups
 At 1.5 times of:
  All C(H,H,H) groups
2.a Aromatic/amide H refined with riding coordinates:
 C3(H3), C4(H4), C5(H5), C6(H6), C10(H10), C11(H11), C12(H12), C13(H13)
2.b Idealised Me refined as rotating group:
 C7(H7A,H7B,H7C), C14(H14A,H14B,H14C), C15(H15A,H15B,H15C), C16(H16A,H16B,H16C)
;
_olex2_submission_special_instructions 'No special instructions were received'
_oxdiff_exptl_absorpt_empirical_details
;
Empirical correction (ABSPACK) includes:
- Absorption correction using spherical harmonics
- Frame scaling
;

loop_
_space_group_symop_operation_xyz
'x, y, z'
'-x+1/2, y+1/2, -z+1/2'
'-x, -y, -z'
'x-1/2, -y-1/2, z-1/2'

loop_
_atom_site_label
_atom_site_type_symbol
_atom_site_fract_x
_atom_site_fract_y
_atom_site_fract_z
_atom_site_U_iso_or_equiv
_atom_site_adp_type
_atom_site_occupancy
_atom_site_site_symmetry_order
_atom_site_calc_flag
_atom_site_refinement_flags_posn
_atom_site_refinement_flags_adp
_atom_site_refinement_flags_occupancy
_atom_site_disorder_assembly
_atom_site_disorder_group
S1 S 0.49843(4) 0.16395(2) 0.23572(2) 0.02497(8) Uani 1 1 d . . . . .
S2 S 0.22784(3) 0.40723(2) 0.39950(2) 0.02340(8) Uani 1 1 d . . . . .
Si1 Si 0.51176(4) 0.24983(2) 0.46695(2) 0.01857(8) Uani 1 1 d . . . . .
C1 C 0.58173(13) 0.27805(8) 0.26188(8) 0.0190(2) Uani 1 1 d . . . . .
C2 C 0.58736(12) 0.31431(8) 0.36059(8) 0.0187(2) Uani 1 1 d . . . . .
C3 C 0.65238(14) 0.40500(8) 0.37938(10) 0.0256(2) Uani 1 1 d . . . . .
H3 H 0.657263 0.431424 0.444910 0.031 Uiso 1 1 calc R . . . .
C4 C 0.70994(15) 0.45772(9) 0.30590(11) 0.0318(3) Uani 1 1 d . . . . .
H4 H 0.753052 0.519130 0.321224 0.038 Uiso 1 1 calc R . . . .
C5 C 0.70410(15) 0.42024(9) 0.21021(11) 0.0302(3) Uani 1 1 d . . . . .
H5 H 0.744018 0.455840 0.159738 0.036 Uiso 1 1 calc R . . . .
C6 C 0.64026(14) 0.33095(8) 0.18765(9) 0.0251(2) Uani 1 1 d . . . . .
H6 H 0.636179 0.305574 0.121724 0.030 Uiso 1 1 calc R . . . .
C7 C 0.50190(17) 0.14727(9) 0.10379(9) 0.0302(3) Uani 1 1 d . . . . .
H7A H 0.437865 0.196574 0.065129 0.045 Uiso 1 1 calc GR . . . .
H7B H 0.458462 0.084671 0.083005 0.045 Uiso 1 1 calc GR . . . .
H7C H 0.611283 0.151432 0.091075 0.045 Uiso 1 1 calc GR . . . .
C8 C 0.17867(13) 0.28415(8) 0.39577(8) 0.0197(2) Uani 1 1 d . . . . .
C9 C 0.29683(13) 0.21670(8) 0.42850(8) 0.0188(2) Uani 1 1 d . . . . .
C10 C 0.24851(15) 0.12147(8) 0.42941(9) 0.0244(2) Uani 1 1 d . . . . .
H10 H 0.325013 0.074145 0.452284 0.029 Uiso 1 1 calc R . . . .
C11 C 0.09248(16) 0.09444(9) 0.39793(10) 0.0299(3) Uani 1 1 d . . . . .
H11 H 0.063245 0.029506 0.399878 0.036 Uiso 1 1 calc R . . . .
C12 C -0.02053(15) 0.16222(10) 0.36367(10) 0.0307(3) Uani 1 1 d . . . . .
H12 H -0.126873 0.143686 0.340282 0.037 Uiso 1 1 calc R . . . .
C13 C 0.02168(15) 0.25719(9) 0.36353(9) 0.0265(3) Uani 1 1 d . . . . .
H13 H -0.056256 0.303946 0.341497 0.032 Uiso 1 1 calc R . . . .
C14 C 0.21584(19) 0.43304(10) 0.26712(10) 0.0372(3) Uani 1 1 d . . . . .
H14A H 0.107252 0.422476 0.232686 0.056 Uiso 1 1 calc GR . . . .
H14B H 0.288252 0.391319 0.238036 0.056 Uiso 1 1 calc GR . . . .
H14C H 0.245472 0.499376 0.258597 0.056 Uiso 1 1 calc GR . . . .
C15 C 0.54004(16) 0.32277(10) 0.58466(9) 0.0315(3) Uani 1 1 d . . . . .
H15A H 0.653324 0.327786 0.611266 0.047 Uiso 1 1 calc GR . . . .
H15B H 0.485494 0.292448 0.635055 0.047 Uiso 1 1 calc GR . . . .
H15C H 0.496146 0.386334 0.569412 0.047 Uiso 1 1 calc GR . . . .
C16 C 0.62712(15) 0.13743(9) 0.49681(10) 0.0289(3) Uani 1 1 d . . . . .
H16A H 0.615694 0.097189 0.436529 0.043 Uiso 1 1 calc GR . . . .
H16B H 0.586758 0.103592 0.551151 0.043 Uiso 1 1 calc GR . . . .
H16C H 0.739191 0.152748 0.518352 0.043 Uiso 1 1 calc GR . . . .

loop_
_atom_site_aniso_label
_atom_site_aniso_U_11
_atom_site_aniso_U_22
_atom_site_aniso_U_33
_atom_site_aniso_U_23
_atom_site_aniso_U_13
_atom_site_aniso_U_12
S1 0.03668(17) 0.02177(14) 0.01824(14) -0.00314(10) 0.00976(11) -0.00856(11)
S2 0.03076(16) 0.01756(14) 0.02242(14) -0.00001(10) 0.00589(11) 0.00382(10)
Si1 0.02109(16) 0.01943(15) 0.01522(14) 0.00021(11) 0.00303(11) 0.00265(11)
C1 0.0180(5) 0.0179(5) 0.0217(5) 0.0020(4) 0.0045(4) 0.0008(4)
C2 0.0162(5) 0.0179(5) 0.0219(5) 0.0009(4) 0.0027(4) 0.0017(4)
C3 0.0251(6) 0.0202(5) 0.0307(6) -0.0035(5) 0.0019(5) -0.0006(4)
C4 0.0298(6) 0.0176(5) 0.0479(8) 0.0029(5) 0.0056(6) -0.0049(5)
C5 0.0283(6) 0.0244(6) 0.0397(7) 0.0123(5) 0.0115(5) -0.0007(5)
C6 0.0265(6) 0.0255(6) 0.0249(6) 0.0052(5) 0.0093(5) 0.0011(5)
C7 0.0423(7) 0.0302(6) 0.0182(6) -0.0031(5) 0.0059(5) -0.0015(5)
C8 0.0245(5) 0.0198(5) 0.0160(5) -0.0021(4) 0.0068(4) 0.0016(4)
C9 0.0234(5) 0.0196(5) 0.0147(5) -0.0007(4) 0.0074(4) 0.0012(4)
C10 0.0301(6) 0.0197(5) 0.0255(6) -0.0002(4) 0.0108(5) 0.0011(5)
C11 0.0353(7) 0.0238(6) 0.0340(7) -0.0066(5) 0.0154(5) -0.0082(5)
C12 0.0243(6) 0.0374(7) 0.0318(7) -0.0095(5) 0.0089(5) -0.0074(5)
C13 0.0234(6) 0.0321(6) 0.0246(6) -0.0040(5) 0.0059(5) 0.0037(5)
C14 0.0509(8) 0.0350(7) 0.0272(6) 0.0107(6) 0.0113(6) 0.0094(6)
C15 0.0333(7) 0.0393(7) 0.0207(6) -0.0069(5) 0.0009(5) 0.0029(5)
C16 0.0319(6) 0.0298(6) 0.0248(6) 0.0072(5) 0.0044(5) 0.0091(5)

loop_
_atom_type_symbol
_atom_type_description
_atom_type_scat_dispersion_real
_atom_type_scat_dispersion_imag
_atom_type_scat_source
C C 0.0181 0.0091 'International Tables Vol C Tables 4.2.6.8 and 6.1.1.4'
H H 0.0000 0.0000 'International Tables Vol C Tables 4.2.6.8 and 6.1.1.4'
S S 0.3331 0.5567 'International Tables Vol C Tables 4.2.6.8 and 6.1.1.4'
Si Si 0.2541 0.3302 'International Tables Vol C Tables 4.2.6.8 and 6.1.1.4'

loop_
_geom_angle_atom_site_label_1
_geom_angle_atom_site_label_2
_geom_angle_atom_site_label_3
_geom_angle
_geom_angle_site_symmetry_1
_geom_angle_site_symmetry_3
_geom_angle_publ_flag
C1 S1 C7 104.16(6) . . ?
C8 S2 C14 101.14(6) . . ?
C9 Si1 C2 110.45(5) . . ?
C15 Si1 C2 111.15(6) . . ?
C15 Si1 C9 110.78(5) . . ?
C15 Si1 C16 106.99(6) . . ?
C16 Si1 C2 109.54(5) . . ?
C16 Si1 C9 107.81(6) . . ?
C2 C1 S1 117.75(8) . . ?
C6 C1 S1 121.40(9) . . ?
C6 C1 C2 120.85(10) . . ?
C1 C2 Si1 124.73(8) . . ?
C3 C2 Si1 118.46(9) . . ?
C3 C2 C1 116.81(10) . . ?
C2 C3 H3 118.8 . . ?
C4 C3 C2 122.47(12) . . ?
C4 C3 H3 118.8 . . ?
C3 C4 H4 120.2 . . ?
C5 C4 C3 119.51(11) . . ?
C5 C4 H4 120.2 . . ?
C4 C5 H5 119.9 . . ?
C4 C5 C6 120.26(11) . . ?
C6 C5 H5 119.9 . . ?
C1 C6 H6 120.0 . . ?
C5 C6 C1 120.10(12) . . ?
C5 C6 H6 120.0 . . ?
S1 C7 H7A 109.5 . . ?
S1 C7 H7B 109.5 . . ?
S1 C7 H7C 109.5 . . ?
H7A C7 H7B 109.5 . . ?
H7A C7 H7C 109.5 . . ?
H7B C7 H7C 109.5 . . ?
C9 C8 S2 119.62(9) . . ?
C13 C8 S2 118.96(9) . . ?
C13 C8 C9 121.38(11) . . ?
C8 C9 Si1 122.58(8) . . ?
C10 C9 Si1 120.61(9) . . ?
C10 C9 C8 116.79(11) . . ?
C9 C10 H10 119.0 . . ?
C11 C10 C9 121.99(11) . . ?
C11 C10 H10 119.0 . . ?
C10 C11 H11 120.1 . . ?
C12 C11 C10 119.89(12) . . ?
C12 C11 H11 120.1 . . ?
C11 C12 H12 120.1 . . ?
C11 C12 C13 119.90(12) . . ?
C13 C12 H12 120.1 . . ?
C8 C13 H13 120.0 . . ?
C12 C13 C8 120.01(12) . . ?
C12 C13 H13 120.0 . . ?
S2 C14 H14A 109.5 . . ?
S2 C14 H14B 109.5 . . ?
S2 C14 H14C 109.5 . . ?
H14A C14 H14B 109.5 . . ?
H14A C14 H14C 109.5 . . ?
H14B C14 H14C 109.5 . . ?
Si1 C15 H15A 109.5 . . ?
Si1 C15 H15B 109.5 . . ?
Si1 C15 H15C 109.5 . . ?
H15A C15 H15B 109.5 . . ?
H15A C15 H15C 109.5 . . ?
H15B C15 H15C 109.5 . . ?
Si1 C16 H16A 109.5 . . ?
Si1 C16 H16B 109.5 . . ?
Si1 C16 H16C 109.5 . . ?
H16A C16 H16B 109.5 . . ?
H16A C16 H16C 109.5 . . ?
H16B C16 H16C 109.5 . . ?

loop_
_geom_bond_atom_site_label_1
_geom_bond_atom_site_label_2
_geom_bond_distance
_geom_bond_site_symmetry_2
_geom_bond_publ_flag
S1 C1 1.7707(11) . ?
S1 C7 1.7919(12) . ?
S2 C8 1.7834(12) . ?
S2 C14 1.8007(13) . ?
Si1 C2 1.8926(11) . ?
Si1 C9 1.8868(12) . ?
Si1 C15 1.8678(13) . ?
Si1 C16 1.8750(12) . ?
C1 C2 1.4140(15) . ?
C1 C6 1.4004(16) . ?
C2 C3 1.4002(16) . ?
C3 H3 0.9500 . ?
C3 C4 1.3875(18) . ?
C4 H4 0.9500 . ?
C4 C5 1.382(2) . ?
C5 H5 0.9500 . ?
C5 C6 1.3855(18) . ?
C6 H6 0.9500 . ?
C7 H7A 0.9800 . ?
C7 H7B 0.9800 . ?
C7 H7C 0.9800 . ?
C8 C9 1.4054(16) . ?
C8 C13 1.3959(17) . ?
C9 C10 1.4047(16) . ?
C10 H10 0.9500 . ?
C10 C11 1.3871(18) . ?
C11 H11 0.9500 . ?
C11 C12 1.384(2) . ?
C12 H12 0.9500 . ?
C12 C13 1.3862(18) . ?
C13 H13 0.9500 . ?
C14 H14A 0.9800 . ?
C14 H14B 0.9800 . ?
C14 H14C 0.9800 . ?
C15 H15A 0.9800 . ?
C15 H15B 0.9800 . ?
C15 H15C 0.9800 . ?
C16 H16A 0.9800 . ?
C16 H16B 0.9800 . ?
C16 H16C 0.9800 . ?

loop_
_geom_torsion_atom_site_label_1
_geom_torsion_atom_site_label_2
_geom_torsion_atom_site_label_3
_geom_torsion_atom_site_label_4
_geom_torsion
_geom_torsion_site_symmetry_1
_geom_torsion_site_symmetry_2
_geom_torsion_site_symmetry_3
_geom_torsion_site_symmetry_4
_geom_torsion_publ_flag
S1 C1 C2 Si1 -0.16(13) . . . . ?
S1 C1 C2 C3 -179.44(8) . . . . ?
S1 C1 C6 C5 179.69(9) . . . . ?
S2 C8 C9 Si1 -5.15(13) . . . . ?
S2 C8 C9 C10 176.25(8) . . . . ?
S2 C8 C13 C12 -177.52(9) . . . . ?
Si1 C2 C3 C4 -179.66(10) . . . . ?
Si1 C9 C10 C11 -177.49(9) . . . . ?
C1 C2 C3 C4 -0.33(17) . . . . ?
C2 Si1 C9 C8 -56.80(10) . . . . ?
C2 Si1 C9 C10 121.75(9) . . . . ?
C2 C1 C6 C5 -0.30(17) . . . . ?
C2 C3 C4 C5 -0.16(19) . . . . ?
C3 C4 C5 C6 0.44(19) . . . . ?
C4 C5 C6 C1 -0.21(19) . . . . ?
C6 C1 C2 Si1 179.84(9) . . . . ?
C6 C1 C2 C3 0.56(16) . . . . ?
C7 S1 C1 C2 176.59(9) . . . . ?
C7 S1 C1 C6 -3.40(11) . . . . ?
C8 C9 C10 C11 1.14(17) . . . . ?
C9 Si1 C2 C1 -56.16(10) . . . . ?
C9 Si1 C2 C3 123.10(9) . . . . ?
C9 C8 C13 C12 0.21(17) . . . . ?
C9 C10 C11 C12 0.46(18) . . . . ?
C10 C11 C12 C13 -1.77(19) . . . . ?
C11 C12 C13 C8 1.45(19) . . . . ?
C13 C8 C9 Si1 177.13(8) . . . . ?
C13 C8 C9 C10 -1.47(16) . . . . ?
C14 S2 C8 C9 108.67(10) . . . . ?
C14 S2 C8 C13 -73.56(10) . . . . ?
C15 Si1 C2 C1 -179.55(9) . . . . ?
C15 Si1 C2 C3 -0.28(11) . . . . ?
C15 Si1 C9 C8 66.80(10) . . . . ?
C15 Si1 C9 C10 -114.65(10) . . . . ?
C16 Si1 C2 C1 62.43(11) . . . . ?
C16 Si1 C2 C3 -118.30(9) . . . . ?
C16 Si1 C9 C8 -176.45(9) . . . . ?
C16 Si1 C9 C10 2.10(10) . . . . ?
